data_4517166
loop_
_publ_author_name
'Song, Heng'
'Yang, Zhuoyi'
'Tung, Chen-Ho'
'Wang, Wenguang'

_publ_section_title
;
 Iron-Catalyzed Reductive Coupling of Nitroarenes with Olefins:
 Intermediate of Iron--Nitroso Complex
;
_journal_name_full 'ACS Catalysis'
_journal_page_first 276
_journal_paper_doi 10.1021/acscatal.9b03604
_journal_year 2019
_chemical_formula_moiety 'C46 H43 Fe O P2 S2, C3 H7'
_chemical_formula_sum 'C49 H50 Fe O P2 S2'
_chemical_formula_weight 836.80
_space_group_crystal_system monoclinic
_space_group_IT_number 14
_space_group_name_Hall '-P 2ybc'
_space_group_name_H-M_alt 'P 1 21/c 1'
_atom_sites_solution_hydrogens geom
_audit_creation_date 2019-07-31
_audit_creation_method
;
Olex2 1.2
(compiled 2018.05.29 svn.r3508 for OlexSys, GUI svn.r5506)
;
_cell_angle_alpha 90
_cell_angle_beta 106.058(5)
_cell_angle_gamma 90
_cell_formula_units_Z 4
_cell_length_a 15.0306(7)
_cell_length_b 14.4302(6)
_cell_length_c 20.0912(9)
_cell_measurement_reflns_used 9320
_cell_measurement_temperature 172.99(10)
_cell_measurement_theta_max 30.7280
_cell_measurement_theta_min 3.4840
_cell_volume 4187.6(3)
_computing_cell_refinement 'CrysAlisPro 1.171.39.30d (Rigaku OD, 2017)'
_computing_data_collection 'CrysAlisPro 1.171.39.30d (Rigaku OD, 2017)'
_computing_data_reduction 'CrysAlisPro 1.171.39.30d (Rigaku OD, 2017)'
_computing_molecular_graphics 'Olex2 (Dolomanov et al., 2009)'
_computing_publication_material 'Olex2 (Dolomanov et al., 2009)'
_computing_structure_refinement 'ShelXL (Sheldrick, 2015)'
_diffrn_ambient_environment N~2~
_diffrn_ambient_temperature 172.99(10)
_diffrn_detector 'CCD plate'
_diffrn_detector_type HyPix
_diffrn_measured_fraction_theta_full 0.996
_diffrn_measured_fraction_theta_max 0.796
_diffrn_measurement_details
;
List of Runs (angles in degrees, time in seconds):

  # Type    Start    End  Width  t~exp~   \w     \q     \k     \f   Frames
--------------------------------------------------------------------------
  1  \w    -16.00  19.00   1.00   30.00    --    5.49  80.00 -92.00   35
  2  \w    -55.00  30.00   1.00   30.00    --    5.49 -80.00 143.00   85
  3  \w    -26.00  29.00   1.00   30.00    --   -4.48 -99.00  90.00   55
  4  \w    -26.00  29.00   1.00   30.00    --   -4.48 -99.00 -30.00   55
  5  \w    -21.00  29.00   1.00   30.00    --   -4.48 -99.00-120.00   50
;
_diffrn_measurement_device 'four-circle diffractometer'
_diffrn_measurement_device_type 'XtaLAB Synergy, Dualflex, HyPix'
_diffrn_measurement_method '\w scans'
_diffrn_orient_matrix_type 'CrysAlisPro convention (1999,Acta A55,543-557)'
_diffrn_orient_matrix_UB_11 -0.0295422000
_diffrn_orient_matrix_UB_12 0.0380157000
_diffrn_orient_matrix_UB_13 0.0009744000
_diffrn_orient_matrix_UB_21 0.0334804000
_diffrn_orient_matrix_UB_22 0.0179460000
_diffrn_orient_matrix_UB_23 0.0292969000
_diffrn_orient_matrix_UB_31 0.0204508000
_diffrn_orient_matrix_UB_32 0.0254865000
_diffrn_orient_matrix_UB_33 -0.0221339000
_diffrn_radiation_monochromator mirror
_diffrn_radiation_probe x-ray
_diffrn_radiation_type MoK\a
_diffrn_radiation_wavelength 0.71073
_diffrn_reflns_av_R_equivalents 0.0774
_diffrn_reflns_av_unetI/netI 0.0811
_diffrn_reflns_Laue_measured_fraction_full 0.996
_diffrn_reflns_Laue_measured_fraction_max 0.796
_diffrn_reflns_limit_h_max 18
_diffrn_reflns_limit_h_min -21
_diffrn_reflns_limit_k_max 18
_diffrn_reflns_limit_k_min -20
_diffrn_reflns_limit_l_max 27
_diffrn_reflns_limit_l_min -25
_diffrn_reflns_number 39264
_diffrn_reflns_point_group_measured_fraction_full 0.996
_diffrn_reflns_point_group_measured_fraction_max 0.796
_diffrn_reflns_theta_full 25.242
_diffrn_reflns_theta_max 30.899
_diffrn_reflns_theta_min 3.202
_diffrn_source 'micro-focus sealed X-ray tube'
_diffrn_source_type 'PhotonJet (Mo) X-ray Source'
_exptl_absorpt_coefficient_mu 0.573
_exptl_absorpt_correction_T_max 1.00000
_exptl_absorpt_correction_T_min 0.20001
_exptl_absorpt_correction_type multi-scan
_exptl_absorpt_process_details
;
CrysAlisPro 1.171.39.30d (Rigaku Oxford Diffraction, 2017)
Empirical absorption correction using spherical harmonics,
 implemented in SCALE3 ABSPACK scaling algorithm.
;
_exptl_crystal_density_diffrn 1.327
_exptl_crystal_description block
_exptl_crystal_F_000 1760
_refine_diff_density_max 0.894
_refine_diff_density_min -0.748
_refine_diff_density_rms 0.081
_refine_ls_extinction_method none
_refine_ls_goodness_of_fit_ref 1.068
_refine_ls_hydrogen_treatment constr
_refine_ls_matrix_type full
_refine_ls_number_parameters 502
_refine_ls_number_reflns 10520
_refine_ls_number_restraints 0
_refine_ls_restrained_S_all 1.068
_refine_ls_R_factor_all 0.0873
_refine_ls_R_factor_gt 0.0500
_refine_ls_shift/su_max 0.001
_refine_ls_shift/su_mean 0.000
_refine_ls_structure_factor_coef Fsqd
_refine_ls_weighting_details 'w=1/[\s^2^(Fo^2^)+(0.0697P)^2^+0.3454P] where P=(Fo^2^+2Fc^2^)/3'
_refine_ls_weighting_scheme calc
_refine_ls_wR_factor_gt 0.1292
_refine_ls_wR_factor_ref 0.1430
_reflns_Friedel_coverage 0.000
_reflns_number_gt 7136
_reflns_number_total 10520
_reflns_threshold_expression 'I > 2\s(I)'
_cod_data_source_file cs9b03604_si_002.cif
_cod_data_source_block 1'
_cod_database_code 4517166
_shelxl_version_number 2013-4
_shelx_space_group_comment
;
The symmetry employed for this shelxl refinement is uniquely defined
by the following loop, which should always be used as a source of
symmetry information in preference to the above space-group names.
They are only intended as comments.
;
_reflns_odcompleteness_completeness 99.39
_reflns_odcompleteness_iscentric 1
_reflns_odcompleteness_theta 26.32
_olex2_refinement_description
;
1. Fixed Uiso
 At 1.2 times of:
  All C(H) groups, All C(H,H) groups
 At 1.5 times of:
  All C(H,H,H) groups
2.a Secondary CH2 refined with riding coordinates:
 C46(H46A,H46B), C47(H47A,H47B)
2.b Aromatic/amide H refined with riding coordinates:
 C33(H33), C15(H15), C12(H12), C40(H40), C30(H30), C13(H13), C24(H24),
 C32(H32), C25(H25), C14(H14), C36(H36), C39(H39), C28(H28), C31(H31), C26(H26),
  C22(H22), C44(H44), C18(H18), C38(H38), C49(H49), C37(H37), C27(H27),
 C42(H42), C19(H19), C45(H45), C21(H21), C20(H20), C43(H43)
2.c Idealised Me refined as rotating group:
 C10(H10A,H10B,H10C), C8(H8A,H8B,H8C), C6(H6A,H6B,H6C), C9(H9A,H9B,H9C),
 C7(H7A,H7B,H7C), C48(H48A,H48B,H48C)
;
_olex2_submission_special_instructions 'No special instructions were received'
_oxdiff_exptl_absorpt_empirical_details
;
Empirical correction (ABSPACK) includes:
- Absorption correction using spherical harmonics
- Frame scaling
;
_oxdiff_exptl_absorpt_empirical_full_max 2.519
_oxdiff_exptl_absorpt_empirical_full_min 0.304

loop_
_space_group_symop_operation_xyz
'x, y, z'
'-x, y+1/2, -z+1/2'
'-x, -y, -z'
'x, -y-1/2, z-1/2'

loop_
_atom_site_label
_atom_site_type_symbol
_atom_site_fract_x
_atom_site_fract_y
_atom_site_fract_z
_atom_site_U_iso_or_equiv
_atom_site_adp_type
_atom_site_occupancy
_atom_site_site_symmetry_order
_atom_site_calc_flag
_atom_site_refinement_flags_posn
Fe1 Fe 0.71604(2) 0.46822(2) 0.76735(2) 0.02093(11) Uani 1 1 d .
S2 S 0.83172(4) 0.42572(4) 0.71994(3) 0.02352(14) Uani 1 1 d .
P1 P 0.63866(4) 0.36087(4) 0.69377(3) 0.02230(15) Uani 1 1 d .
S1 S 0.73192(5) 0.36040(5) 0.84700(3) 0.02936(16) Uani 1 1 d .
P2 P 1.02248(5) 0.39663(5) 0.66727(3) 0.02582(16) Uani 1 1 d .
O1 O 1.11992(13) 0.39190(13) 0.66293(11) 0.0373(5) Uani 1 1 d .
C3 C 0.7335(2) 0.57713(19) 0.84144(13) 0.0325(6) Uani 1 1 d .
C23 C 0.64884(18) 0.36650(18) 0.60541(12) 0.0262(5) Uani 1 1 d .
C34 C 0.94104(18) 0.41781(17) 0.78067(12) 0.0241(5) Uani 1 1 d .
C29 C 1.02075(18) 0.40232(17) 0.75708(13) 0.0256(5) Uani 1 1 d .
C16 C 0.68118(18) 0.24959(17) 0.73170(13) 0.0254(5) Uani 1 1 d .
C11 C 0.72663(18) 0.25333(18) 0.80293(13) 0.0271(5) Uani 1 1 d .
C1 C 0.70304(18) 0.60579(17) 0.72479(13) 0.0273(5) Uani 1 1 d .
C5 C 0.61778(18) 0.58309(17) 0.73859(13) 0.0259(5) Uani 1 1 d .
C33 C 0.9545(2) 0.42428(18) 0.85242(13) 0.0292(6) Uani 1 1 d .
H33 H 0.9038 0.4351 0.8694 0.035 Uiso 1 1 calc R
C15 C 0.6676(2) 0.16380(19) 0.69856(15) 0.0326(6) Uani 1 1 d .
H15 H 0.6346 0.1602 0.6521 0.039 Uiso 1 1 calc R
C35 C 0.95852(18) 0.29594(18) 0.62658(13) 0.0271(5) Uani 1 1 d .
C17 C 0.51396(19) 0.34553(17) 0.68018(14) 0.0293(6) Uani 1 1 d .
C12 C 0.7634(2) 0.1728(2) 0.83797(15) 0.0348(6) Uani 1 1 d .
H12 H 0.7955 0.1756 0.8847 0.042 Uiso 1 1 calc R
C4 C 0.6372(2) 0.56344(18) 0.81034(13) 0.0312(6) Uani 1 1 d .
C2 C 0.77475(19) 0.60337(17) 0.78906(14) 0.0305(6) Uani 1 1 d .
C40 C 0.91996(19) 0.23168(18) 0.66156(14) 0.0295(6) Uani 1 1 d .
H40 H 0.9199 0.2431 0.7071 0.035 Uiso 1 1 calc R
C41 C 0.96524(18) 0.49957(18) 0.62422(13) 0.0283(6) Uani 1 1 d .
C30 C 1.10728(19) 0.39286(18) 0.80493(15) 0.0322(6) Uani 1 1 d .
H30 H 1.1589 0.3822 0.7890 0.039 Uiso 1 1 calc R
C13 C 0.7524(2) 0.0886(2) 0.80369(16) 0.0399(7) Uani 1 1 d .
H13 H 0.7781 0.0351 0.8271 0.048 Uiso 1 1 calc R
C24 C 0.69365(19) 0.3023(2) 0.57529(13) 0.0328(6) Uani 1 1 d .
H24 H 0.7206 0.2504 0.6003 0.039 Uiso 1 1 calc R
C32 C 1.0411(2) 0.4150(2) 0.89828(14) 0.0359(6) Uani 1 1 d .
H32 H 1.0478 0.4196 0.9456 0.043 Uiso 1 1 calc R
C10 C 0.52211(19) 0.59095(19) 0.68990(14) 0.0332(6) Uani 1 1 d .
H10A H 0.5263 0.5984 0.6434 0.050 Uiso 1 1 calc GR
H10B H 0.4913 0.6437 0.7024 0.050 Uiso 1 1 calc GR
H10C H 0.4876 0.5358 0.6928 0.050 Uiso 1 1 calc GR
C25 C 0.6987(2) 0.3149(2) 0.50731(14) 0.0411(7) Uani 1 1 d .
H25 H 0.7274 0.2703 0.4870 0.049 Uiso 1 1 calc R
C14 C 0.7028(2) 0.0839(2) 0.73421(17) 0.0402(7) Uani 1 1 d .
H14 H 0.6933 0.0270 0.7117 0.048 Uiso 1 1 calc R
C36 C 0.9593(2) 0.2776(2) 0.55861(14) 0.0381(7) Uani 1 1 d .
H36 H 0.9871 0.3193 0.5353 0.046 Uiso 1 1 calc R
C39 C 0.8813(2) 0.1502(2) 0.62932(16) 0.0387(7) Uani 1 1 d .
H39 H 0.8568 0.1066 0.6534 0.046 Uiso 1 1 calc R
C28 C 0.6117(2) 0.4448(2) 0.56730(14) 0.0403(7) Uani 1 1 d .
H28 H 0.5819 0.4891 0.5871 0.048 Uiso 1 1 calc R
C31 C 1.1184(2) 0.3989(2) 0.87528(15) 0.0360(6) Uani 1 1 d .
H31 H 1.1766 0.3924 0.9066 0.043 Uiso 1 1 calc R
C26 C 0.6620(2) 0.3920(2) 0.47069(14) 0.0430(8) Uani 1 1 d .
H26 H 0.6663 0.4002 0.4258 0.052 Uiso 1 1 calc R
C8 C 0.7808(3) 0.5728(2) 0.91818(15) 0.0519(9) Uani 1 1 d .
H8A H 0.7537 0.5242 0.9387 0.078 Uiso 1 1 calc GR
H8B H 0.7731 0.6309 0.9392 0.078 Uiso 1 1 calc GR
H8C H 0.8455 0.5606 0.9254 0.078 Uiso 1 1 calc GR
C22 C 0.4523(2) 0.3298(2) 0.61565(16) 0.0412(7) Uani 1 1 d .
H22 H 0.4741 0.3270 0.5767 0.049 Uiso 1 1 calc R
C44 C 0.8989(2) 0.6644(2) 0.55782(17) 0.0445(8) Uani 1 1 d .
H44 H 0.8771 0.7195 0.5352 0.053 Uiso 1 1 calc R
C18 C 0.4792(2) 0.3463(2) 0.73794(17) 0.0421(7) Uani 1 1 d .
H18 H 0.5193 0.3549 0.7819 0.051 Uiso 1 1 calc R
C38 C 0.8796(2) 0.1345(2) 0.56087(17) 0.0463(8) Uani 1 1 d .
H38 H 0.8518 0.0813 0.5384 0.056 Uiso 1 1 calc R
C49 C 1.0005(2) 0.5845(2) 0.65267(16) 0.0382(7) Uani 1 1 d .
H49 H 1.0475 0.5861 0.6940 0.046 Uiso 1 1 calc R
C37 C 0.9192(2) 0.1982(2) 0.52579(15) 0.0474(8) Uani 1 1 d .
H37 H 0.9186 0.1871 0.4801 0.057 Uiso 1 1 calc R
C6 C 0.7184(2) 0.6379(2) 0.65809(16) 0.0432(7) Uani 1 1 d .
H6A H 0.7642 0.5995 0.6467 0.065 Uiso 1 1 calc GR
H6B H 0.7395 0.7010 0.6629 0.065 Uiso 1 1 calc GR
H6C H 0.6614 0.6340 0.6219 0.065 Uiso 1 1 calc GR
C27 C 0.6183(2) 0.4580(2) 0.50034(15) 0.0479(8) Uani 1 1 d .
H27 H 0.5935 0.5109 0.4756 0.058 Uiso 1 1 calc R
C42 C 0.8961(2) 0.4983(2) 0.56245(16) 0.0410(7) Uani 1 1 d .
H42 H 0.8714 0.4419 0.5435 0.049 Uiso 1 1 calc R
C9 C 0.5670(2) 0.5432(2) 0.84825(16) 0.0439(8) Uani 1 1 d .
H9A H 0.5118 0.5195 0.8164 0.066 Uiso 1 1 calc GR
H9B H 0.5527 0.5991 0.8691 0.066 Uiso 1 1 calc GR
H9C H 0.5914 0.4980 0.8837 0.066 Uiso 1 1 calc GR
C19 C 0.3854(3) 0.3345(2) 0.7300(2) 0.0550(9) Uani 1 1 d .
H19 H 0.3630 0.3355 0.7688 0.066 Uiso 1 1 calc R
C45 C 0.9660(2) 0.6664(2) 0.61964(18) 0.0461(8) Uani 1 1 d .
H45 H 0.9884 0.7229 0.6396 0.055 Uiso 1 1 calc R
C21 C 0.3582(2) 0.3182(3) 0.6084(2) 0.0558(9) Uani 1 1 d .
H21 H 0.3177 0.3082 0.5648 0.067 Uiso 1 1 calc R
C7 C 0.8711(2) 0.6380(2) 0.79735(18) 0.0444(7) Uani 1 1 d .
H7A H 0.9109 0.6162 0.8405 0.067 Uiso 1 1 calc GR
H7B H 0.8710 0.7045 0.7970 0.067 Uiso 1 1 calc GR
H7C H 0.8932 0.6154 0.7599 0.067 Uiso 1 1 calc GR
C20 C 0.3251(2) 0.3214(2) 0.6656(2) 0.0564(10) Uani 1 1 d .
H20 H 0.2621 0.3148 0.6607 0.068 Uiso 1 1 calc R
C43 C 0.8630(3) 0.5800(2) 0.52842(17) 0.0494(8) Uani 1 1 d .
H43 H 0.8172 0.5787 0.4864 0.059 Uiso 1 1 calc R
C46 C 0.4684(4) 0.4627(3) 0.9783(2) 0.0950(18) Uani 1 1 d .
H46A H 0.4122 0.4580 0.9929 0.114 Uiso 1 1 calc R
H46B H 0.4512 0.4808 0.9300 0.114 Uiso 1 1 calc R
C48 C 0.4596(5) 0.2975(4) 0.9472(3) 0.132(3) Uani 1 1 d .
H48A H 0.4552 0.3053 0.8989 0.199 Uiso 1 1 calc GR
H48B H 0.3988 0.3004 0.9538 0.199 Uiso 1 1 calc GR
H48C H 0.4869 0.2385 0.9626 0.199 Uiso 1 1 calc GR
C47 C 0.5159(4) 0.3698(4) 0.9863(3) 0.0919(15) Uani 1 1 d .
H47A H 0.5721 0.3751 0.9717 0.110 Uiso 1 1 calc R
H47B H 0.5337 0.3527 1.0349 0.110 Uiso 1 1 calc R

loop_
_atom_site_aniso_label
_atom_site_aniso_U_11
_atom_site_aniso_U_22
_atom_site_aniso_U_33
_atom_site_aniso_U_23
_atom_site_aniso_U_13
_atom_site_aniso_U_12
Fe1 0.0189(2) 0.02300(19) 0.02172(18) 0.00035(13) 0.00702(14) 0.00088(13)
S2 0.0175(3) 0.0304(3) 0.0229(3) 0.0002(2) 0.0060(2) 0.0015(2)
P1 0.0191(3) 0.0245(3) 0.0240(3) 0.0008(2) 0.0070(3) 0.0002(2)
S1 0.0345(4) 0.0317(4) 0.0234(3) 0.0038(2) 0.0105(3) 0.0011(3)
P2 0.0187(3) 0.0246(3) 0.0359(3) 0.0019(3) 0.0105(3) 0.0016(3)
O1 0.0228(11) 0.0351(11) 0.0588(12) 0.0020(9) 0.0193(10) 0.0016(8)
C3 0.0327(16) 0.0311(15) 0.0301(13) -0.0089(11) 0.0026(12) 0.0068(12)
C23 0.0204(13) 0.0319(14) 0.0254(12) -0.0026(10) 0.0048(10) -0.0020(10)
C34 0.0222(14) 0.0194(12) 0.0289(12) 0.0003(9) 0.0040(11) 0.0018(9)
C29 0.0197(13) 0.0201(12) 0.0344(13) 0.0005(10) 0.0031(11) 0.0007(10)
C16 0.0194(13) 0.0263(13) 0.0324(13) 0.0016(10) 0.0102(11) 0.0000(10)
C11 0.0245(14) 0.0265(13) 0.0342(13) 0.0062(10) 0.0148(12) 0.0010(10)
C1 0.0256(14) 0.0193(12) 0.0379(14) 0.0019(10) 0.0104(12) 0.0012(10)
C5 0.0236(14) 0.0224(13) 0.0308(13) -0.0015(10) 0.0060(11) 0.0053(10)
C33 0.0293(15) 0.0266(13) 0.0298(13) -0.0006(10) 0.0049(11) -0.0012(11)
C15 0.0285(16) 0.0316(15) 0.0391(14) 0.0005(11) 0.0117(13) -0.0011(11)
C35 0.0215(14) 0.0271(13) 0.0323(13) -0.0016(10) 0.0071(11) 0.0036(10)
C17 0.0222(14) 0.0224(13) 0.0433(15) 0.0023(11) 0.0091(12) -0.0002(10)
C12 0.0324(16) 0.0355(16) 0.0387(14) 0.0119(12) 0.0132(13) 0.0053(12)
C4 0.0336(16) 0.0297(14) 0.0327(13) -0.0046(11) 0.0133(12) 0.0063(11)
C2 0.0252(15) 0.0196(12) 0.0443(15) -0.0029(11) 0.0057(12) 0.0010(10)
C40 0.0232(14) 0.0290(14) 0.0364(14) -0.0024(11) 0.0082(12) 0.0047(11)
C41 0.0237(14) 0.0311(14) 0.0346(13) 0.0052(11) 0.0155(12) 0.0017(11)
C30 0.0221(14) 0.0244(13) 0.0461(15) 0.0011(11) 0.0030(12) 0.0017(10)
C13 0.0393(18) 0.0315(15) 0.0559(18) 0.0154(13) 0.0249(16) 0.0081(13)
C24 0.0232(15) 0.0423(16) 0.0318(13) -0.0018(12) 0.0058(12) 0.0060(12)
C32 0.0392(18) 0.0327(15) 0.0294(13) 0.0007(11) -0.0011(13) -0.0031(12)
C10 0.0249(15) 0.0331(15) 0.0400(14) 0.0016(12) 0.0062(12) 0.0071(11)
C25 0.0351(18) 0.058(2) 0.0338(15) -0.0045(13) 0.0154(14) 0.0094(14)
C14 0.0408(18) 0.0244(14) 0.0607(19) 0.0002(13) 0.0232(16) 0.0004(12)
C36 0.0433(19) 0.0394(17) 0.0345(14) 0.0007(12) 0.0156(14) 0.0082(13)
C39 0.0290(16) 0.0277(15) 0.0558(18) -0.0020(13) 0.0057(14) 0.0009(12)
C28 0.049(2) 0.0430(18) 0.0335(14) 0.0062(12) 0.0188(14) 0.0137(14)
C31 0.0231(15) 0.0350(15) 0.0399(15) 0.0015(12) -0.0078(12) -0.0021(12)
C26 0.0322(17) 0.071(2) 0.0260(13) 0.0031(14) 0.0081(13) 0.0097(15)
C8 0.058(2) 0.056(2) 0.0327(15) -0.0158(14) -0.0025(15) 0.0151(17)
C22 0.0281(17) 0.0426(18) 0.0484(17) 0.0067(14) 0.0031(14) -0.0013(13)
C44 0.050(2) 0.0367(17) 0.0512(18) 0.0189(14) 0.0216(17) 0.0096(14)
C18 0.0328(18) 0.0468(19) 0.0526(18) -0.0007(14) 0.0216(15) -0.0051(13)
C38 0.0406(19) 0.0368(17) 0.0511(18) -0.0169(14) -0.0049(15) 0.0078(14)
C49 0.0352(17) 0.0341(16) 0.0449(16) 0.0025(12) 0.0105(14) -0.0019(12)
C37 0.054(2) 0.050(2) 0.0341(15) -0.0109(14) 0.0045(15) 0.0190(16)
C6 0.0426(19) 0.0373(17) 0.0549(18) 0.0169(14) 0.0220(16) 0.0049(13)
C27 0.054(2) 0.059(2) 0.0332(15) 0.0159(14) 0.0158(15) 0.0196(17)
C42 0.0399(18) 0.0338(16) 0.0476(17) 0.0033(13) 0.0092(15) 0.0038(13)
C9 0.0452(19) 0.0500(19) 0.0440(16) 0.0003(14) 0.0247(15) 0.0100(15)
C19 0.042(2) 0.049(2) 0.088(3) -0.0017(18) 0.039(2) -0.0034(16)
C45 0.050(2) 0.0281(16) 0.063(2) 0.0070(14) 0.0192(18) 0.0034(14)
C21 0.0229(17) 0.057(2) 0.078(2) 0.0106(19) -0.0026(17) -0.0031(15)
C7 0.0295(17) 0.0277(15) 0.071(2) -0.0047(14) 0.0054(16) -0.0048(12)
C20 0.0230(17) 0.0351(18) 0.112(3) 0.0131(19) 0.021(2) 0.0028(13)
C43 0.051(2) 0.050(2) 0.0427(17) 0.0129(15) 0.0051(16) 0.0125(16)
C46 0.145(6) 0.076(3) 0.086(3) 0.020(2) 0.070(4) 0.022(3)
C48 0.149(7) 0.104(5) 0.116(5) -0.042(4) -0.012(4) -0.012(4)
C47 0.105(4) 0.087(4) 0.082(3) 0.000(3) 0.024(3) 0.005(3)

loop_
_atom_type_symbol
_atom_type_description
_atom_type_scat_dispersion_real
_atom_type_scat_dispersion_imag
_atom_type_scat_source
C C 0.0033 0.0016 'International Tables Vol C Tables 4.2.6.8 and 6.1.1.4'
H H 0.0000 0.0000 'International Tables Vol C Tables 4.2.6.8 and 6.1.1.4'
Fe Fe 0.3463 0.8444 'International Tables Vol C Tables 4.2.6.8 and 6.1.1.4'
O O 0.0106 0.0060 'International Tables Vol C Tables 4.2.6.8 and 6.1.1.4'
P P 0.1023 0.0942 'International Tables Vol C Tables 4.2.6.8 and 6.1.1.4'
S S 0.1246 0.1234 'International Tables Vol C Tables 4.2.6.8 and 6.1.1.4'

loop_
_geom_angle_atom_site_label_1
_geom_angle_atom_site_label_2
_geom_angle_atom_site_label_3
_geom_angle
_geom_angle_site_symmetry_3
P1 Fe1 S2 81.66(2) .
S1 Fe1 S2 99.88(3) .
S1 Fe1 P1 85.57(3) .
C3 Fe1 S2 121.88(8) .
C3 Fe1 P1 156.25(8) .
C3 Fe1 S1 92.64(8) .
C3 Fe1 C1 64.95(10) .
C3 Fe1 C5 64.50(10) .
C3 Fe1 C4 38.86(11) .
C3 Fe1 C2 38.68(11) .
C1 Fe1 S2 94.47(7) .
C1 Fe1 P1 113.83(8) .
C1 Fe1 S1 157.46(7) .
C1 Fe1 C5 38.27(9) .
C5 Fe1 S2 128.96(7) .
C5 Fe1 P1 99.25(7) .
C5 Fe1 S1 131.15(7) .
C4 Fe1 S2 155.23(8) .
C4 Fe1 P1 117.80(8) .
C4 Fe1 S1 96.96(7) .
C4 Fe1 C1 64.47(10) .
C4 Fe1 C5 38.18(10) .
C2 Fe1 S2 90.64(7) .
C2 Fe1 P1 151.52(8) .
C2 Fe1 S1 122.85(8) .
C2 Fe1 C1 39.15(10) .
C2 Fe1 C5 64.71(10) .
C2 Fe1 C4 64.89(10) .
C34 S2 Fe1 113.63(8) .
C23 P1 Fe1 116.40(9) .
C23 P1 C17 102.60(12) .
C16 P1 Fe1 106.09(9) .
C16 P1 C23 109.45(12) .
C16 P1 C17 100.52(12) .
C17 P1 Fe1 120.44(9) .
C11 S1 Fe1 105.83(8) .
O1 P2 C29 110.16(12) .
O1 P2 C35 110.15(12) .
O1 P2 C41 110.70(12) .
C35 P2 C29 109.52(12) .
C35 P2 C41 108.67(13) .
C41 P2 C29 107.59(11) .
C4 C3 Fe1 71.14(15) .
C4 C3 C8 125.2(3) .
C2 C3 Fe1 70.85(15) .
C2 C3 C4 108.2(2) .
C2 C3 C8 126.3(3) .
C8 C3 Fe1 128.0(2) .
C24 C23 P1 125.4(2) .
C24 C23 C28 118.3(2) .
C28 C23 P1 116.25(19) .
C29 C34 S2 119.36(19) .
C33 C34 S2 123.4(2) .
C33 C34 C29 117.3(2) .
C34 C29 P2 125.7(2) .
C30 C29 P2 114.5(2) .
C30 C29 C34 119.8(2) .
C11 C16 P1 114.12(18) .
C15 C16 P1 126.6(2) .
C15 C16 C11 119.1(2) .
C16 C11 S1 118.96(19) .
C12 C11 S1 121.3(2) .
C12 C11 C16 119.7(2) .
C5 C1 Fe1 72.38(14) .
C5 C1 C2 108.2(2) .
C5 C1 C6 128.1(3) .
C2 C1 Fe1 69.91(14) .
C2 C1 C6 123.4(2) .
C6 C1 Fe1 128.59(19) .
C1 C5 Fe1 69.35(14) .
C1 C5 C10 127.4(2) .
C4 C5 Fe1 69.25(15) .
C4 C5 C1 107.5(2) .
C4 C5 C10 124.6(2) .
C10 C5 Fe1 133.09(18) .
C32 C33 C34 121.4(3) .
C14 C15 C16 120.6(3) .
C40 C35 P2 123.6(2) .
C40 C35 C36 119.2(3) .
C36 C35 P2 116.6(2) .
C22 C17 P1 123.4(2) .
C22 C17 C18 118.1(3) .
C18 C17 P1 118.5(2) .
C13 C12 C11 120.4(3) .
C3 C4 Fe1 70.00(15) .
C3 C4 C9 125.5(3) .
C5 C4 Fe1 72.57(14) .
C5 C4 C3 108.5(2) .
C5 C4 C9 125.6(3) .
C9 C4 Fe1 128.9(2) .
C3 C2 Fe1 70.47(15) .
C3 C2 C1 107.6(2) .
C3 C2 C7 128.1(3) .
C1 C2 Fe1 70.93(14) .
C1 C2 C7 123.7(3) .
C7 C2 Fe1 131.3(2) .
C35 C40 C39 120.7(3) .
C49 C41 P2 116.6(2) .
C42 C41 P2 123.9(2) .
C42 C41 C49 119.2(3) .
C31 C30 C29 121.7(3) .
C12 C13 C14 119.9(3) .
C23 C24 C25 120.4(3) .
C33 C32 C31 121.2(3) .
C26 C25 C24 120.5(3) .
C15 C14 C13 120.1(3) .
C37 C36 C35 120.4(3) .
C38 C39 C40 119.4(3) .
C27 C28 C23 121.3(3) .
C30 C31 C32 118.6(3) .
C25 C26 C27 120.0(3) .
C17 C22 C21 121.0(3) .
C45 C44 C43 120.4(3) .
C19 C18 C17 120.4(3) .
C39 C38 C37 120.1(3) .
C45 C49 C41 120.3(3) .
C36 C37 C38 120.0(3) .
C26 C27 C28 119.5(3) .
C41 C42 C43 120.7(3) .
C20 C19 C18 120.7(3) .
C44 C45 C49 120.1(3) .
C20 C21 C22 120.1(3) .
C19 C20 C21 119.7(3) .
C42 C43 C44 119.3(3) .
C47 C46 C46 111.3(6) 3_667
C48 C47 C46 113.5(5) .

loop_
_geom_bond_atom_site_label_1
_geom_bond_atom_site_label_2
_geom_bond_distance
_geom_bond_site_symmetry_2
Fe1 S2 2.2854(7) .
Fe1 P1 2.2330(7) .
Fe1 S1 2.1970(7) .
Fe1 C3 2.130(3) .
Fe1 C1 2.149(2) .
Fe1 C5 2.189(2) .
Fe1 C4 2.145(2) .
Fe1 C2 2.135(3) .
S2 C34 1.759(3) .
P1 C23 1.825(2) .
P1 C16 1.816(3) .
P1 C17 1.831(3) .
S1 C11 1.772(3) .
P2 O1 1.4927(19) .
P2 C29 1.814(3) .
P2 C35 1.808(3) .
P2 C41 1.812(3) .
C3 C4 1.422(4) .
C3 C2 1.413(4) .
C3 C8 1.510(4) .
C23 C24 1.380(4) .
C23 C28 1.393(4) .
C34 C29 1.423(3) .
C34 C33 1.402(3) .
C29 C30 1.394(4) .
C16 C11 1.406(4) .
C16 C15 1.394(4) .
C11 C12 1.391(4) .
C1 C5 1.422(4) .
C1 C2 1.436(4) .
C1 C6 1.495(4) .
C5 C4 1.418(4) .
C5 C10 1.503(4) .
C33 C32 1.378(4) .
C15 C14 1.383(4) .
C35 C40 1.384(4) .
C35 C36 1.394(4) .
C17 C22 1.388(4) .
C17 C18 1.398(4) .
C12 C13 1.384(4) .
C4 C9 1.492(4) .
C2 C7 1.497(4) .
C40 C39 1.389(4) .
C41 C49 1.394(4) .
C41 C42 1.381(4) .
C30 C31 1.380(4) .
C13 C14 1.390(5) .
C24 C25 1.401(4) .
C32 C31 1.382(4) .
C25 C26 1.364(4) .
C36 C37 1.375(5) .
C39 C38 1.387(4) .
C28 C27 1.389(4) .
C26 C27 1.382(4) .
C22 C21 1.390(4) .
C44 C45 1.366(5) .
C44 C43 1.395(5) .
C18 C19 1.385(4) .
C38 C37 1.388(5) .
C49 C45 1.385(4) .
C42 C43 1.385(4) .
C19 C20 1.372(5) .
C21 C20 1.373(5) .
C46 C46 1.535(11) 3_667
C46 C47 1.507(7) .
C48 C47 1.433(7) .
